data_7007761
loop_
_publ_author_name
'Franken, Andreas'
'Jel\'inek, Tom\'as'
'Taylor, Richard G.'
'Ormsby, Daniel L.'
'Kilner, Colin A.'
'Clegg, William'
'Kennedy, John D.'

_publ_section_title
;
 Polyhedral monocarbaborane chemistry. Some C-phenylated seven, eight,
 nine, ten, eleven and twelve-vertex species.
;
_journal_issue 48
_journal_name_full 'Dalton transactions (Cambridge, England : 2003)'
_journal_page_first 5753
_journal_page_last 5769
_journal_paper_doi 10.1039/b609908d
_journal_year 2006
_chemical_formula_sum 'C15 H34 B9 N'
_chemical_formula_weight 325.72
_chemical_name_systematic
;
?
;
_space_group_IT_number 19
_symmetry_cell_setting orthorhombic
_symmetry_space_group_name_Hall 'P 2ac 2ab'
_symmetry_space_group_name_H-M 'P 21 21 21'
_atom_sites_solution_hydrogens geom
_atom_sites_solution_primary direct
_atom_sites_solution_secondary difmap
_audit_creation_method SHELXL-97
_cell_angle_alpha 90.00
_cell_angle_beta 90.00
_cell_angle_gamma 90.00
_cell_formula_units_Z 4
_cell_length_a 10.0208(2)
_cell_length_b 13.6557(3)
_cell_length_c 15.4382(3)
_cell_measurement_temperature 150(2)
_cell_volume 2112.58(7)
_computing_cell_refinement 'DENZO-SMN (Otwinowski & Minor, 1996)'
_computing_data_collection 'COLLECT (Nonius, 1999)'
_computing_data_reduction 'DENZO-SMN (Otwinowski & Minor, 1996)'
_computing_molecular_graphics
;
ORTEP3 for Windows (Farrugia, 1997)
XSeed (Barbour, 2001)
;
_computing_publication_material 'WC (Thornton-Pett, 2000)'
_computing_structure_refinement 'SHELXL-97 (Sheldrick, 1997)'
_computing_structure_solution 'SHELXS-97 (Sheldrick, 1990)'
_diffrn_ambient_temperature 150(2)
_diffrn_detector_area_resol_mean 9.091
_diffrn_measured_fraction_theta_full 0.994
_diffrn_measured_fraction_theta_max 0.994
_diffrn_measurement_device_type 'Nonius KappaCCD area detector diffractometer'
_diffrn_measurement_method
;
Detector set at 30mm from sample with different 2theta offsets
1 degree phi exposures for chi=0 degree settings
1 degree omega exposures for chi=90 degree settings
;
_diffrn_radiation_monochromator graphite
_diffrn_radiation_source 'fine-focus sealed tube'
_diffrn_radiation_type MoK\a
_diffrn_radiation_wavelength 0.71073
_diffrn_reflns_av_R_equivalents 0.0493
_diffrn_reflns_av_sigmaI/netI 0.0321
_diffrn_reflns_limit_h_max 12
_diffrn_reflns_limit_h_min -12
_diffrn_reflns_limit_k_max 16
_diffrn_reflns_limit_k_min -16
_diffrn_reflns_limit_l_max 19
_diffrn_reflns_limit_l_min -19
_diffrn_reflns_number 19178
_diffrn_reflns_theta_full 25.99
_diffrn_reflns_theta_max 25.99
_diffrn_reflns_theta_min 3.26
_exptl_absorpt_coefficient_mu 0.052
_exptl_absorpt_correction_T_max 0.9872
_exptl_absorpt_correction_T_min 0.9781
_exptl_absorpt_correction_type multi-scan
_exptl_absorpt_process_details
;
Using multiple and symmetry-related data measurements via the program SORTAV
See R.H. Blessing, Acta Cryst (1995), A51, 33-38
;
_exptl_crystal_colour colourless
_exptl_crystal_density_diffrn 1.024
_exptl_crystal_density_method 'not measured'
_exptl_crystal_description needle
_exptl_crystal_F_000 704
_exptl_crystal_size_max 0.43
_exptl_crystal_size_mid 0.31
_exptl_crystal_size_min 0.25
_refine_diff_density_max 0.145
_refine_diff_density_min -0.163
_refine_diff_density_rms 0.028
_refine_ls_abs_structure_details 'Flack H D (1983), Acta Cryst. A39, 876-881'
_refine_ls_abs_structure_Flack 0(2)
_refine_ls_extinction_coef 0.006(6)
_refine_ls_extinction_expression Fc^*^=kFc[1+0.001xFc^2^\l^3^/sin(2\q)]^-1/4^
_refine_ls_extinction_method SHELXL
_refine_ls_goodness_of_fit_ref 1.035
_refine_ls_hydrogen_treatment constr
_refine_ls_matrix_type full
_refine_ls_number_parameters 231
_refine_ls_number_reflns 4139
_refine_ls_number_restraints 0
_refine_ls_restrained_S_all 1.035
_refine_ls_R_factor_all 0.0525
_refine_ls_R_factor_gt 0.0452
_refine_ls_shift/su_max 0.002
_refine_ls_shift/su_mean 0.000
_refine_ls_structure_factor_coef Fsqd
_refine_ls_weighting_details 'calc w=1/[\s^2^(Fo^2^)+(0.0681P)^2^+0.2860P] where P=(Fo^2^+2Fc^2^)/3'
_refine_ls_weighting_scheme calc
_refine_ls_wR_factor_gt 0.1158
_refine_ls_wR_factor_ref 0.1226
_reflns_number_gt 3706
_reflns_number_total 4139
_reflns_threshold_expression >2sigma(I)
_cod_data_source_file b609908d.txt
_cod_data_source_block afx65a
_cod_original_sg_symbol_H-M 'P21 21 21'
_cod_database_code 7007761

loop_
_symmetry_equiv_pos_as_xyz
'x, y, z'
'x+1/2, -y+1/2, -z'
'-x, y+1/2, -z+1/2'
'-x+1/2, -y, z+1/2'

loop_
_atom_site_label
_atom_site_type_symbol
_atom_site_fract_x
_atom_site_fract_y
_atom_site_fract_z
_atom_site_U_iso_or_equiv
_atom_site_adp_type
_atom_site_occupancy
_atom_site_symmetry_multiplicity
_atom_site_calc_flag
_atom_site_refinement_flags
_atom_site_disorder_assembly
_atom_site_disorder_group
B1 B 0.2161(2) 0.38192(16) 0.04875(12) 0.0454(5) Uani 1 1 d . . .
H1 H 0.1455 0.3270 0.0771 0.054 Uiso 1 1 calc R . .
C2 C 0.37065(14) 0.40967(11) 0.07198(10) 0.0347(3) Uani 1 1 d . . .
C21 C 0.43509(14) 0.35577(11) 0.14538(9) 0.0356(3) Uani 1 1 d . . .
C22 C 0.51118(17) 0.27182(11) 0.13157(10) 0.0398(4) Uani 1 1 d . . .
H22 H 0.5199 0.2463 0.0746 0.048 Uiso 1 1 calc R . .
C23 C 0.57412(18) 0.22530(13) 0.19982(11) 0.0461(4) Uani 1 1 d . . .
H23 H 0.6260 0.1683 0.1893 0.055 Uiso 1 1 calc R . .
C24 C 0.56216(19) 0.26126(13) 0.28351(11) 0.0490(4) Uani 1 1 d . . .
H24 H 0.6073 0.2301 0.3301 0.059 Uiso 1 1 calc R . .
C25 C 0.48366(18) 0.34315(14) 0.29850(11) 0.0491(4) Uani 1 1 d . . .
H25 H 0.4730 0.3673 0.3558 0.059 Uiso 1 1 calc R . .
C26 C 0.42083(16) 0.38982(13) 0.23028(10) 0.0442(4) Uani 1 1 d . . .
H26 H 0.3672 0.4458 0.2413 0.053 Uiso 1 1 calc R . .
B3 B 0.3268(2) 0.37061(14) -0.03332(12) 0.0470(5) Uani 1 1 d . . .
H3 H 0.3337 0.2986 -0.0677 0.056 Uiso 1 1 calc R . .
B4 B 0.19530(19) 0.46276(14) -0.03231(13) 0.0431(4) Uani 1 1 d . . .
H4 H 0.0962 0.4653 -0.0658 0.052 Uiso 1 1 calc R . .
B5 B 0.24491(17) 0.49960(16) 0.07614(13) 0.0440(4) Uani 1 1 d . . .
H5 H 0.1855 0.5319 0.1305 0.053 Uiso 1 1 calc R . .
B6 B 0.41655(19) 0.53297(14) 0.06299(16) 0.0490(5) Uani 1 1 d . . .
H6 H 0.4703 0.5728 0.1159 0.059 Uiso 1 1 calc R . .
B7 B 0.4752(2) 0.44102(16) -0.01434(14) 0.0525(5) Uani 1 1 d . . .
H7 H 0.5759 0.4069 -0.0235 0.063 Uiso 1 1 calc R . .
B8 B 0.3499(2) 0.48227(17) -0.09221(15) 0.0553(6) Uani 1 1 d . . .
H8 H 0.3495 0.4822 -0.1648 0.066 Uiso 1 1 calc R . .
B9 B 0.29124(19) 0.57405(15) -0.01462(16) 0.0502(5) Uani 1 1 d . . .
H9 H 0.2439 0.6474 -0.0250 0.060 Uiso 1 1 calc R . .
B10 B 0.4552(2) 0.55991(19) -0.04025(19) 0.0671(7) Uani 1 1 d . . .
H10 H 0.5289 0.6138 -0.0669 0.081 Uiso 1 1 calc R . .
N1 N 0.83463(13) 0.59749(10) 0.18215(9) 0.0430(3) Uani 1 1 d . . .
C11 C 0.71528(18) 0.59737(17) 0.24266(12) 0.0567(5) Uani 1 1 d . . .
H11A H 0.6814 0.6653 0.2469 0.068 Uiso 1 1 calc R . .
H11B H 0.6441 0.5575 0.2157 0.068 Uiso 1 1 calc R . .
C12 C 0.7374(3) 0.5597(2) 0.33337(15) 0.0865(8) Uani 1 1 d . . .
H12A H 0.7686 0.4917 0.3309 0.130 Uiso 1 1 calc R . .
H12B H 0.6534 0.5627 0.3658 0.130 Uiso 1 1 calc R . .
H12C H 0.8046 0.6002 0.3624 0.130 Uiso 1 1 calc R . .
C13 C 0.89300(18) 0.49597(12) 0.17192(18) 0.0618(6) Uani 1 1 d . . .
H13A H 0.9709 0.4998 0.1326 0.074 Uiso 1 1 calc R . .
H13B H 0.9255 0.4733 0.2291 0.074 Uiso 1 1 calc R . .
C14 C 0.7963(3) 0.42102(18) 0.1367(2) 0.0962(9) Uani 1 1 d . . .
H14A H 0.7177 0.4177 0.1743 0.144 Uiso 1 1 calc R . .
H14B H 0.8397 0.3567 0.1347 0.144 Uiso 1 1 calc R . .
H14C H 0.7689 0.4400 0.0781 0.144 Uiso 1 1 calc R . .
C15 C 0.7828(2) 0.63668(15) 0.09633(11) 0.0518(5) Uani 1 1 d . . .
H15A H 0.7085 0.5943 0.0769 0.062 Uiso 1 1 calc R . .
H15B H 0.7458 0.7030 0.1062 0.062 Uiso 1 1 calc R . .
C16 C 0.8841(3) 0.64283(18) 0.02435(16) 0.0768(7) Uani 1 1 d . . .
H16A H 0.9557 0.6879 0.0411 0.115 Uiso 1 1 calc R . .
H16B H 0.8407 0.6669 -0.0284 0.115 Uiso 1 1 calc R . .
H16C H 0.9216 0.5777 0.0135 0.115 Uiso 1 1 calc R . .
C17 C 0.9455(2) 0.66007(14) 0.21804(16) 0.0646(6) Uani 1 1 d . . .
H17A H 1.0231 0.6554 0.1786 0.077 Uiso 1 1 calc R . .
H17B H 0.9731 0.6327 0.2747 0.077 Uiso 1 1 calc R . .
C18 C 0.9117(3) 0.76677(17) 0.23036(17) 0.0887(9) Uani 1 1 d . . .
H18A H 0.8904 0.7962 0.1741 0.133 Uiso 1 1 calc R . .
H18B H 0.9883 0.8008 0.2559 0.133 Uiso 1 1 calc R . .
H18C H 0.8345 0.7727 0.2690 0.133 Uiso 1 1 calc R . .

loop_
_atom_site_aniso_label
_atom_site_aniso_U_11
_atom_site_aniso_U_22
_atom_site_aniso_U_33
_atom_site_aniso_U_23
_atom_site_aniso_U_13
_atom_site_aniso_U_12
B1 0.0392(10) 0.0520(11) 0.0449(10) -0.0030(9) -0.0053(8) -0.0115(8)
C2 0.0319(7) 0.0342(7) 0.0379(7) -0.0079(6) 0.0052(6) -0.0014(6)
C21 0.0309(7) 0.0382(8) 0.0377(8) -0.0055(6) 0.0033(6) -0.0073(6)
C22 0.0447(8) 0.0352(8) 0.0395(8) -0.0030(7) 0.0047(7) -0.0042(7)
C23 0.0503(9) 0.0373(8) 0.0507(10) 0.0028(7) 0.0008(8) -0.0024(7)
C24 0.0525(10) 0.0491(10) 0.0455(9) 0.0053(8) -0.0056(8) -0.0095(8)
C25 0.0504(9) 0.0592(11) 0.0378(8) -0.0068(8) -0.0017(7) -0.0098(9)
C26 0.0382(8) 0.0500(9) 0.0444(9) -0.0108(8) 0.0017(7) -0.0019(7)
B3 0.0667(12) 0.0395(9) 0.0349(9) -0.0059(8) -0.0010(9) 0.0104(9)
B4 0.0392(9) 0.0441(10) 0.0460(10) -0.0084(9) -0.0026(8) 0.0003(8)
B5 0.0281(8) 0.0546(11) 0.0492(10) -0.0170(9) -0.0007(7) 0.0062(8)
B6 0.0330(9) 0.0360(9) 0.0781(14) -0.0047(10) -0.0079(9) -0.0015(7)
B7 0.0401(10) 0.0608(12) 0.0564(11) 0.0164(10) 0.0166(9) 0.0161(9)
B8 0.0546(12) 0.0608(13) 0.0504(11) 0.0138(10) 0.0108(9) 0.0196(11)
B9 0.0388(10) 0.0380(9) 0.0738(14) 0.0003(10) -0.0075(9) 0.0038(8)
B10 0.0382(10) 0.0635(14) 0.0996(19) 0.0376(13) 0.0021(12) -0.0001(10)
N1 0.0298(6) 0.0408(7) 0.0583(8) -0.0003(6) -0.0042(6) 0.0077(5)
C11 0.0420(9) 0.0826(14) 0.0455(9) 0.0138(10) -0.0008(8) 0.0120(9)
C12 0.0916(18) 0.112(2) 0.0559(13) 0.0279(13) -0.0150(12) 0.0059(16)
C13 0.0413(9) 0.0331(8) 0.1109(17) -0.0074(10) -0.0058(10) 0.0042(7)
C14 0.0866(18) 0.0560(13) 0.146(3) -0.0177(16) -0.0125(18) -0.0246(13)
C15 0.0510(10) 0.0612(11) 0.0433(9) 0.0024(8) 0.0082(8) 0.0135(9)
C16 0.0840(15) 0.0704(13) 0.0759(14) -0.0053(12) 0.0381(13) 0.0012(12)
C17 0.0532(11) 0.0466(10) 0.0939(15) -0.0135(10) -0.0144(11) -0.0047(9)
C18 0.138(3) 0.0459(11) 0.0821(16) -0.0175(11) -0.0042(16) 0.0014(14)

loop_
_atom_type_symbol
_atom_type_description
_atom_type_scat_dispersion_real
_atom_type_scat_dispersion_imag
_atom_type_scat_source
C C 0.0033 0.0016 'International Tables Vol C Tables 4.2.6.8 and 6.1.1.4'
H H 0.0000 0.0000 'International Tables Vol C Tables 4.2.6.8 and 6.1.1.4'
B B 0.0013 0.0007 'International Tables Vol C Tables 4.2.6.8 and 6.1.1.4'
N N 0.0061 0.0033 'International Tables Vol C Tables 4.2.6.8 and 6.1.1.4'

loop_
_geom_angle_atom_site_label_1
_geom_angle_atom_site_label_2
_geom_angle_atom_site_label_3
_geom_angle
_geom_angle_site_symmetry_1
_geom_angle_site_symmetry_3
_geom_angle_publ_flag
C2 B1 B4 97.38(14) . . ?
C2 B1 B5 64.00(10) . . ?
B4 B1 B5 65.31(13) . . ?
C2 B1 B3 64.14(11) . . ?
B4 B1 B3 65.40(12) . . ?
B5 B1 B3 99.35(14) . . ?
C21 C2 B1 117.43(13) . . ?
C21 C2 B7 116.02(12) . . ?
B1 C2 B7 117.21(14) . . ?
C21 C2 B6 114.79(13) . . ?
B1 C2 B6 117.04(13) . . ?
B7 C2 B6 63.05(12) . . ?
C21 C2 B5 128.60(13) . . ?
B1 C2 B5 59.44(11) . . ?
B7 C2 B5 106.61(13) . . ?
B6 C2 B5 61.33(10) . . ?
C21 C2 B3 130.93(13) . . ?
B1 C2 B3 59.50(11) . . ?
B7 C2 B3 61.40(12) . . ?
B6 C2 B3 106.42(13) . . ?
B5 C2 B3 93.80(12) . . ?
C22 C21 C26 118.24(14) . . ?
C22 C21 C2 121.64(13) . . ?
C26 C21 C2 120.12(14) . . ?
C23 C22 C21 120.74(15) . . ?
C22 C23 C24 120.51(17) . . ?
C25 C24 C23 119.33(17) . . ?
C26 C25 C24 120.20(16) . . ?
C25 C26 C21 120.94(16) . . ?
B1 B3 C2 56.37(9) . . ?
B1 B3 B8 112.79(15) . . ?
C2 B3 B8 100.26(14) . . ?
B1 B3 B7 111.86(14) . . ?
C2 B3 B7 58.80(11) . . ?
B8 B3 B7 61.29(12) . . ?
B1 B3 B4 57.04(11) . . ?
C2 B3 B4 87.90(11) . . ?
B8 B3 B4 60.63(11) . . ?
B7 B3 B4 103.17(13) . . ?
B1 B4 B5 57.48(11) . . ?
B1 B4 B9 111.80(14) . . ?
B5 B4 B9 59.06(12) . . ?
B1 B4 B3 57.56(11) . . ?
B5 B4 B3 90.07(12) . . ?
B9 B4 B3 101.30(13) . . ?
B1 B4 B8 111.60(14) . . ?
B5 B4 B8 101.21(13) . . ?
B9 B4 B8 60.34(12) . . ?
B3 B4 B8 58.82(11) . . ?
B1 B5 C2 56.56(11) . . ?
B1 B5 B6 112.24(14) . . ?
C2 B5 B6 59.07(9) . . ?
B1 B5 B9 112.88(14) . . ?
C2 B5 B9 100.47(12) . . ?
B6 B5 B9 61.20(12) . . ?
B1 B5 B4 57.21(11) . . ?
C2 B5 B4 88.23(11) . . ?
B6 B5 B4 103.22(14) . . ?
B9 B5 B4 60.51(11) . . ?
B10 B6 C2 110.26(16) . . ?
B10 B6 B5 112.62(16) . . ?
C2 B6 B5 59.60(10) . . ?
B10 B6 B9 57.90(13) . . ?
C2 B6 B9 99.61(13) . . ?
B5 B6 B9 59.44(12) . . ?
B10 B6 B7 57.14(14) . . ?
C2 B6 B7 58.41(10) . . ?
B5 B6 B7 101.99(14) . . ?
B9 B6 B7 90.20(14) . . ?
B10 B7 C2 110.24(15) . . ?
B10 B7 B3 112.30(16) . . ?
C2 B7 B3 59.79(10) . . ?
B10 B7 B8 57.65(14) . . ?
C2 B7 B8 99.51(13) . . ?
B3 B7 B8 59.24(12) . . ?
B10 B7 B6 56.99(14) . . ?
C2 B7 B6 58.54(10) . . ?
B3 B7 B6 102.02(12) . . ?
B8 B7 B6 89.83(13) . . ?
B10 B8 B3 111.85(16) . . ?
B10 B8 B4 112.32(17) . . ?
B3 B8 B4 60.55(12) . . ?
B10 B8 B7 56.93(13) . . ?
B3 B8 B7 59.47(12) . . ?
B4 B8 B7 101.83(13) . . ?
B10 B8 B9 57.51(13) . . ?
B3 B8 B9 102.08(14) . . ?
B4 B8 B9 59.70(11) . . ?
B7 B8 B9 90.06(14) . . ?
B10 B9 B5 111.57(15) . . ?
B10 B9 B4 112.38(16) . . ?
B5 B9 B4 60.43(11) . . ?
B10 B9 B6 56.83(13) . . ?
B5 B9 B6 59.36(11) . . ?
B4 B9 B6 101.86(13) . . ?
B10 B9 B8 57.32(15) . . ?
B5 B9 B8 101.91(13) . . ?
B4 B9 B8 59.96(12) . . ?
B6 B9 B8 89.90(13) . . ?
B6 B10 B7 65.87(13) . . ?
B6 B10 B8 99.67(15) . . ?
B7 B10 B8 65.41(15) . . ?
B6 B10 B9 65.26(14) . . ?
B7 B10 B9 99.72(16) . . ?
B8 B10 B9 65.17(13) . . ?
C17 N1 C13 105.83(13) . . ?
C17 N1 C11 110.81(15) . . ?
C13 N1 C11 111.59(15) . . ?
C17 N1 C15 111.87(15) . . ?
C13 N1 C15 111.32(15) . . ?
C11 N1 C15 105.53(12) . . ?
C12 C11 N1 117.12(17) . . ?
C14 C13 N1 114.24(17) . . ?
C16 C15 N1 115.62(17) . . ?
N1 C17 C18 115.38(19) . . ?

loop_
_geom_bond_atom_site_label_1
_geom_bond_atom_site_label_2
_geom_bond_distance
_geom_bond_site_symmetry_2
_geom_bond_publ_flag
B1 C2 1.634(2) . ?
B1 B4 1.682(3) . ?
B1 B5 1.687(3) . ?
B1 B3 1.691(3) . ?
C2 C21 1.498(2) . ?
C2 B7 1.748(2) . ?
C2 B6 1.751(2) . ?
C2 B5 1.761(2) . ?
C2 B3 1.766(2) . ?
C21 C22 1.393(2) . ?
C21 C26 1.398(2) . ?
C22 C23 1.383(2) . ?
C23 C24 1.387(3) . ?
C24 C25 1.387(3) . ?
C25 C26 1.383(2) . ?
B3 B8 1.790(3) . ?
B3 B7 1.795(3) . ?
B3 B4 1.822(3) . ?
B4 B5 1.818(3) . ?
B4 B9 1.819(3) . ?
B4 B8 1.824(3) . ?
B5 B6 1.791(3) . ?
B5 B9 1.792(3) . ?
B6 B10 1.681(4) . ?
B6 B9 1.824(3) . ?
B6 B7 1.830(3) . ?
B7 B10 1.684(3) . ?
B7 B8 1.827(3) . ?
B8 B10 1.698(4) . ?
B8 B9 1.831(3) . ?
B9 B10 1.701(3) . ?
N1 C17 1.507(2) . ?
N1 C13 1.513(2) . ?
N1 C11 1.518(2) . ?
N1 C15 1.520(2) . ?
C11 C12 1.508(3) . ?
C13 C14 1.511(3) . ?
C15 C16 1.507(3) . ?
C17 C18 1.508(3) . ?
